data_8101126
loop_
_publ_author_name
'de Lima, Gilson F.'
'Santos, Regina H. A.'
'Souza, Jr, Jaime'
'Lechat, J. R.'

_publ_section_title
;
Crystal structure of N-(1,2-diphenyl-2-hydroxyethylidene)-N'-(2,4-
dinitrophenyl)-hydrazine, C~20~H~16~N~4~O~5~
;
_journal_issue 4
_journal_name_full 'Zeitschrift f\"ur Kristallographie - New Crystal Structures'
_journal_page_first 657
_journal_page_last 658
_journal_volume 216
_journal_year 2001
_chemical_formula_moiety 'C20 H16 N4 O5'
_chemical_formula_sum 'C20 H16 N4 O5'
_chemical_formula_weight 392.37
_space_group_IT_number 14
_symmetry_cell_setting monoclinic
_symmetry_space_group_name_Hall '-P 2ybc'
_symmetry_space_group_name_H-M 'P 1 21/c 1'
_cell_angle_alpha 90
_cell_angle_beta 96.226(12)
_cell_angle_gamma 90
_cell_formula_units_Z 4
_cell_length_a 8.0850(10)
_cell_length_b 20.378(2)
_cell_length_c 11.1372(10)
_cell_measurement_temperature 253(2)
_cell_volume 1824.1(3)
_diffrn_ambient_temperature 253(2)
_exptl_crystal_density_diffrn 1.429
_refine_diff_density_rms 0.065
_refine_ls_wR_factor_obs 0.2186
_cod_original_sg_symbol_H-M 'P 21/c'
_cod_database_code 8101126

loop_
_symmetry_equiv_pos_as_xyz
'x, y, z'
'-x, y+1/2, -z+1/2'
'-x, -y, -z'
'x, -y-1/2, z-1/2'

loop_
_atom_site_label
_atom_site_type_symbol
_atom_site_fract_x
_atom_site_fract_y
_atom_site_fract_z
_atom_site_U_iso_or_equiv
_atom_site_adp_type
_atom_site_occupancy
_atom_site_symmetry_multiplicity
_atom_site_calc_flag
_atom_site_refinement_flags
_atom_site_disorder_assembly
_atom_site_disorder_group
O1 O 0.6518(2) 0.41031(10) 0.4529(2) 0.0478(6) Uani 1 4 d . . .
HO1 H 0.638(4) 0.447(2) 0.408(3) 0.062 Uiso 1 4 d . . .
O2 O 0.5275(3) 0.32292(11) 0.2311(2) 0.0627(7) Uani 1 4 d . . .
O3 O 0.3964(3) 0.25437(13) 0.1077(2) 0.0722(8) Uani 1 4 d . . .
O4 O 0.4025(4) 0.02962(13) 0.1675(2) 0.0771(8) Uani 1 4 d . . .
O5 O 0.4948(4) -0.01172(12) 0.3404(2) 0.0731(8) Uani 1 4 d . . .
N1 N 0.7810(3) 0.28734(11) 0.5460(2) 0.0431(6) Uani 1 4 d . . .
N2 N 0.6910(3) 0.28242(12) 0.4337(2) 0.0436(6) Uani 1 4 d . . .
HN2 H 0.648(4) 0.3183(18) 0.396(3) 0.057 Uiso 1 4 d . . .
N3 N 0.4848(3) 0.26690(13) 0.2016(2) 0.0499(6) Uani 1 4 d . . .
N4 N 0.4716(4) 0.03491(13) 0.2711(3) 0.0552(7) Uani 1 4 d . . .
C1 C 1.0092(5) 0.28652(16) 0.7495(3) 0.0563(8) Uani 1 4 d . . .
HC1 H 0.9846 0.2471 0.7096 0.068 Uiso 1 4 calc R . .
C2 C 1.1088(5) 0.2864(2) 0.8590(3) 0.0676(10) Uani 1 4 d . . .
HC2 H 1.1497 0.2469 0.8917 0.081 Uiso 1 4 calc R . .
C3 C 1.1476(4) 0.3437(2) 0.9195(3) 0.0641(10) Uani 1 4 d . . .
HC3 H 1.2145 0.3432 0.9929 0.077 Uiso 1 4 calc R . .
C4 C 1.0872(5) 0.40175(19) 0.8711(3) 0.0630(9) Uani 1 4 d . . .
HC4 H 1.1139 0.441 0.9114 0.076 Uiso 1 1 calc R . .
C5 C 0.9854(4) 0.40232(16) 0.7614(3) 0.0535(8) Uani 1 4 d . . .
HC5 H 0.9436 0.442 0.7301 0.064 Uiso 1 4 calc R . .
C6 C 0.9456(4) 0.34498(14) 0.6986(3) 0.0441(7) Uani 1 4 d . . .
C7 C 0.8399(3) 0.34386(13) 0.5799(2) 0.0401(6) Uani 1 4 d . . .
C8 C 0.6366(3) 0.22310(13) 0.3940(3) 0.0403(6) Uani 1 4 d . . .
C9 C 0.6758(4) 0.16611(14) 0.4647(3) 0.0478(7) Uani 1 4 d . . .
HC9 H 0.7402 0.1702 0.5387 0.057 Uiso 1 4 calc R . .
C10 C 0.6213(4) 0.10568(15) 0.4267(3) 0.0508(8) Uani 1 4 d . . .
HC10 H 0.6455 0.0692 0.4756 0.061 Uiso 1 4 calc R . .
C11 C 0.5286(4) 0.09849(14) 0.3138(3) 0.0451(7) Uani 1 4 d . . .
C12 C 0.4878(4) 0.15148(14) 0.2409(3) 0.0444(7) Uani 1 4 d . . .
HC12 H 0.4272 0.1461 0.1657 0.053 Uiso 1 4 calc R . .
C13 C 0.5383(4) 0.21298(14) 0.2812(3) 0.0409(7) Uani 1 4 d . . .
C14 C 0.8199(4) 0.40650(13) 0.5049(3) 0.0400(6) Uani 1 4 d . . .
HC14 H 0.832(4) 0.4448(17) 0.561(3) 0.05 Uiso 1 4 d . . .
C15 C 0.9445(3) 0.40757(13) 0.4122(3) 0.0402(6) Uani 1 4 d . . .
C16 C 1.1131(4) 0.41010(17) 0.4516(3) 0.0566(9) Uani 1 4 d . . .
HC16 H 1.1478 0.4113 0.534 0.068 Uiso 1 4 calc R . .
C17 C 1.2290(5) 0.4108(2) 0.3706(4) 0.0733(11) Uani 1 4 d . . .
HC17 H 1.3417 0.4125 0.3982 0.088 Uiso 1 4 calc R . .
C18 C 1.1786(5) 0.40914(19) 0.2480(4) 0.0691(10) Uani 1 4 d . . .
HC18 H 1.257 0.4091 0.1927 0.083 Uiso 1 4 calc R . .
C19 C 1.0128(5) 0.40746(18) 0.2089(3) 0.0630(9) Uani 1 4 d . . .
HC19 H 0.9785 0.4068 0.1264 0.076 Uiso 1 4 calc R . .
C20 C 0.8958(4) 0.40678(15) 0.2893(3) 0.0499(8) Uani 1 4 d . . .
HC20 H 0.7832 0.4058 0.2611 0.06 Uiso 1 4 calc R . .

loop_
_atom_site_aniso_label
_atom_site_aniso_U_11
_atom_site_aniso_U_22
_atom_site_aniso_U_33
_atom_site_aniso_U_23
_atom_site_aniso_U_13
_atom_site_aniso_U_12
O1 0.0350(11) 0.0457(11) 0.0639(14) 0.0094(10) 0.0107(9) 0.0045(8)
O2 0.0808(17) 0.0431(12) 0.0619(14) 0.0059(10) -0.0031(12) -0.0011(11)
O3 0.0777(18) 0.0700(16) 0.0622(15) 0.0118(12) -0.0228(13) -0.0084(13)
O4 0.096(2) 0.0610(15) 0.0680(16) -0.0129(12) -0.0184(14) -0.0146(14)
O5 0.092(2) 0.0472(13) 0.0789(18) 0.0018(12) 0.0037(15) -0.0095(13)
N1 0.0492(14) 0.0400(12) 0.0402(13) 0.0005(10) 0.0049(10) -0.0039(10)
N2 0.0491(14) 0.0404(13) 0.0409(13) 0.0020(10) 0.0027(11) -0.0026(10)
N3 0.0473(14) 0.0537(15) 0.0476(14) 0.0069(12) 0.0004(11) -0.0002(12)
N4 0.0579(17) 0.0393(14) 0.0694(18) 0.0003(12) 0.0109(14) -0.0041(12)
C1 0.061(2) 0.0499(17) 0.0562(19) 0.0044(14) -0.0023(15) 0.0032(15)
C2 0.071(2) 0.066(2) 0.064(2) 0.0101(17) -0.0030(18) 0.0098(18)
C3 0.055(2) 0.094(3) 0.0436(17) 0.0052(17) 0.0033(15) 0.0065(19)
C4 0.068(2) 0.069(2) 0.0507(19) -0.0075(16) 0.0032(17) -0.0061(18)
C5 0.062(2) 0.0503(17) 0.0474(17) -0.0006(13) 0.0044(15) 0.0022(14)
C6 0.0431(16) 0.0464(16) 0.0440(15) 0.0010(12) 0.0102(12) -0.0012(12)
C7 0.0399(14) 0.0404(14) 0.0412(14) 0.0025(11) 0.0096(11) 0.0015(11)
C8 0.0400(15) 0.0388(14) 0.0430(15) -0.0007(11) 0.0090(12) -0.0014(11)
C9 0.0556(18) 0.0433(15) 0.0445(16) 0.0032(12) 0.0050(13) 0.0004(13)
C10 0.0577(19) 0.0400(15) 0.0556(18) 0.0052(13) 0.0105(15) 0.0001(13)
C11 0.0428(16) 0.0443(15) 0.0493(16) -0.0062(12) 0.0105(13) -0.0042(12)
C12 0.0399(15) 0.0478(16) 0.0462(15) -0.0003(12) 0.0080(12) -0.0025(12)
C13 0.0385(15) 0.0447(15) 0.0399(15) 0.0018(11) 0.0059(12) -0.0017(11)
C14 0.0391(15) 0.0381(14) 0.0429(15) 0.0001(11) 0.0058(12) 0.0005(11)
C15 0.0377(15) 0.0362(13) 0.0476(15) 0.0017(11) 0.0096(12) -0.0015(11)
C16 0.0434(18) 0.072(2) 0.0543(18) 0.0071(16) 0.0039(14) -0.0078(15)
C17 0.0398(18) 0.086(3) 0.096(3) 0.005(2) 0.0175(19) -0.0070(17)
C18 0.067(2) 0.076(2) 0.069(2) -0.0070(19) 0.032(2) -0.0096(19)
C19 0.061(2) 0.074(2) 0.056(2) -0.0082(17) 0.0195(17) -0.0121(18)
C20 0.0506(18) 0.0574(18) 0.0425(16) -0.0015(13) 0.0092(13) -0.0065(14)

loop_
_geom_bond_atom_site_label_1
_geom_bond_atom_site_label_2
_geom_bond_distance
_geom_bond_site_symmetry_2
_geom_bond_publ_flag
O1 C14 1.421(3) . ?
O2 N3 1.227(3) . ?
O3 N3 1.227(3) . ?
O4 N4 1.231(4) . ?
O5 N4 1.226(4) . ?
N1 C7 1.288(4) . ?
N1 N2 1.381(3) . ?
N2 C8 1.344(4) . ?
N3 C13 1.449(4) . ?
N4 C11 1.439(4) . ?
C1 C2 1.386(5) . ?
C1 C6 1.394(4) . ?
C2 C3 1.368(5) . ?
C3 C4 1.367(5) . ?
C4 C5 1.397(4) . ?
C5 C6 1.382(4) . ?
C6 C7 1.494(4) . ?
C7 C14 1.524(4) . ?
C8 C9 1.420(4) . ?
C8 C13 1.426(4) . ?
C9 C10 1.360(4) . ?
C10 C11 1.400(4) . ?
C11 C12 1.369(4) . ?
C12 C13 1.378(4) . ?
C14 C15 1.519(4) . ?
C15 C20 1.382(4) . ?
C15 C16 1.387(4) . ?
C16 C17 1.370(5) . ?
C17 C18 1.383(6) . ?
C18 C19 1.365(5) . ?
C19 C20 1.372(5) . ?

loop_
_cod_related_entry_id
_cod_related_entry_database
_cod_related_entry_code
1 ChemSpider 4530050
